data_4347826
loop_
_publ_author_name
'Vicente, R.'
'El Fallah, M. S.'
'Casanovas, B.'
'Font-Bardia, M'
'Escuer, A.'

_publ_section_title
;
 A Ferromagnetic Salicylaldoximate/Azide Mn(II)2Mn(III)6 Cluster with an S
 = 17 Ground State and a Single-Molecule-Magnet Response.
;
_journal_issue 12
_journal_name_full 'Inorganic chemistry'
_journal_page_first 5735
_journal_page_last 5737
_journal_paper_doi 10.1021/acs.inorgchem.6b00662
_journal_volume 55
_journal_year 2016
_chemical_formula_sum 'C66 H94 Cl2 Mn8 N26 O18'
_chemical_formula_weight 2050.09
_space_group_IT_number 14
_space_group_name_Hall '-P 2ybc'
_space_group_name_H-M_alt 'P 1 21/c 1'
_symmetry_cell_setting monoclinic
_atom_sites_solution_hydrogens mixed
_audit_creation_method SHELXL-2014
_cell_angle_alpha 90
_cell_angle_beta 106.674(5)
_cell_angle_gamma 90
_cell_formula_units_Z 2
_cell_length_a 12.8118(19)
_cell_length_b 26.867(4)
_cell_length_c 13.384(2)
_cell_measurement_reflns_used 9312
_cell_measurement_temperature 100(2)
_cell_measurement_theta_max 24.46
_cell_measurement_theta_min 2.46
_cell_volume 4413.3(11)
_computing_cell_refinement 'Bruker SAINT'
_computing_data_collection 'Bruker APEX2'
_computing_data_reduction 'Bruker SAINT'
_computing_molecular_graphics ortep
_computing_publication_material 'Bruker SHELXTL'
_computing_structure_refinement 'SHELXL-2014 (Sheldrick, 2014)'
_computing_structure_solution 'SHELXL-2014 (Sheldrick, 2014)'
_diffrn_ambient_temperature 100(2)
_diffrn_measured_fraction_theta_full 0.982
_diffrn_measured_fraction_theta_max 0.982
_diffrn_measurement_device_type 'D8 Venture'
_diffrn_measurement_method '\f and \w scan'
_diffrn_radiation_type MoK\a
_diffrn_radiation_wavelength 0.71073
_diffrn_reflns_av_R_equivalents 0.0516
_diffrn_reflns_av_unetI/netI 0.0394
_diffrn_reflns_Laue_measured_fraction_full 0.912
_diffrn_reflns_Laue_measured_fraction_max 0.982
_diffrn_reflns_limit_h_max 14
_diffrn_reflns_limit_h_min -14
_diffrn_reflns_limit_k_max 31
_diffrn_reflns_limit_k_min -30
_diffrn_reflns_limit_l_max 15
_diffrn_reflns_limit_l_min -15
_diffrn_reflns_number 33649
_diffrn_reflns_point_group_measured_fraction_full 0.912
_diffrn_reflns_point_group_measured_fraction_max 0.982
_diffrn_reflns_theta_full 25.242
_diffrn_reflns_theta_max 24.587
_diffrn_reflns_theta_min 2.196
_diffrn_source microfocus
_exptl_absorpt_coefficient_mu 1.243
_exptl_absorpt_correction_T_max 0.7451
_exptl_absorpt_correction_T_min 0.5940
_exptl_absorpt_correction_type multi-scan
_exptl_absorpt_process_details sadabs
_exptl_crystal_colour green
_exptl_crystal_density_diffrn 1.543
_exptl_crystal_description prism
_exptl_crystal_F_000 2100
_exptl_crystal_size_max 0.544
_exptl_crystal_size_mid 0.252
_exptl_crystal_size_min 0.114
_refine_diff_density_max 0.764
_refine_diff_density_min -0.843
_refine_diff_density_rms 0.112
_refine_ls_extinction_method none
_refine_ls_goodness_of_fit_ref 1.113
_refine_ls_hydrogen_treatment mixed
_refine_ls_matrix_type full
_refine_ls_number_parameters 610
_refine_ls_number_reflns 7283
_refine_ls_number_restraints 17
_refine_ls_restrained_S_all 1.143
_refine_ls_R_factor_all 0.0739
_refine_ls_R_factor_gt 0.0617
_refine_ls_shift/su_max 0.000
_refine_ls_shift/su_mean 0.000
_refine_ls_structure_factor_coef Fsqd
_refine_ls_weighting_details 'w=1/[\s^2^(Fo^2^)+41.5254P] where P=(Fo^2^+2Fc^2^)/3'
_refine_ls_weighting_scheme calc
_refine_ls_wR_factor_gt 0.1403
_refine_ls_wR_factor_ref 0.1468
_reflns_Friedel_coverage 0.000
_reflns_number_gt 6131
_reflns_number_total 7283
_reflns_threshold_expression 'I > 2\s(I)'
_cod_data_source_file ic6b00662_si_002.cif
_cod_data_source_block B254
_cod_original_cell_volume 4413.2(11)
_cod_original_sg_symbol_H-M 'P 21/c'
_cod_database_code 4347826
_shelx_space_group_comment
;
The symmetry employed for this shelxl refinement is uniquely defined
by the following loop, which should always be used as a source of
symmetry information in preference to the above space-group names.
They are only intended as comments.
;
_shelxl_version_number 2014-3

loop_
_space_group_symop_operation_xyz
'x, y, z'
'-x, y+1/2, -z+1/2'
'-x, -y, -z'
'x, -y-1/2, z-1/2'

loop_
_atom_site_label
_atom_site_type_symbol
_atom_site_fract_x
_atom_site_fract_y
_atom_site_fract_z
_atom_site_U_iso_or_equiv
_atom_site_adp_type
_atom_site_occupancy
_atom_site_site_symmetry_order
_atom_site_calc_flag
_atom_site_refinement_flags_posn
_atom_site_refinement_flags_adp
Mn1 Mn 0.54938(7) 0.45060(3) 0.56432(6) 0.0168(2) Uani 1 1 d . .
Mn2 Mn 0.61421(7) 0.44592(3) 0.34372(6) 0.0178(2) Uani 1 1 d . .
Mn3 Mn 0.44261(7) 0.36514(3) 0.39249(7) 0.0201(2) Uani 1 1 d D U
Mn4 Mn 0.72503(8) 0.35898(3) 0.53425(7) 0.0238(2) Uani 1 1 d . .
Cl1 Cl 0.88268(14) 0.31530(6) 0.62060(12) 0.0333(4) Uani 1 1 d . .
O1 O 0.5478(3) 0.41661(13) 0.4390(3) 0.0171(8) Uani 1 1 d . .
O2 O 0.3962(3) 0.36937(15) 0.5163(3) 0.0243(9) Uani 1 1 d . .
O3 O 0.5457(3) 0.48569(14) 0.6857(3) 0.0205(9) Uani 1 1 d . .
O4 O 0.6134(3) 0.50920(14) 0.5197(3) 0.0171(8) Uani 1 1 d . .
O5 O 0.6768(3) 0.47759(15) 0.2514(3) 0.0211(9) Uani 1 1 d . .
O6 O 0.5421(3) 0.40185(15) 0.2357(3) 0.0233(9) Uani 1 1 d . .
O7 O 0.3465(4) 0.31249(16) 0.3501(3) 0.0309(10) Uani 1 1 d . .
O1W O 0.3171(3) 0.42262(15) 0.3035(3) 0.0261(9) Uani 1 1 d D .
H1W H 0.3449(13) 0.4476(6) 0.2634(16) 0.039 Uiso 1 1 d D U
H2W H 0.2971(13) 0.4470(6) 0.3490(11) 0.039 Uiso 1 1 d D U
O2W O 0.1001(5) 0.4423(3) 0.2827(6) 0.0679(18) Uani 1 1 d D .
H3W H 0.042(5) 0.446(3) 0.307(8) 0.102 Uiso 1 1 d D U
H4W H 0.1331(16) 0.4145(6) 0.293(7) 0.102 Uiso 1 1 d D U
N1 N 0.4590(4) 0.39668(17) 0.5975(3) 0.0201(10) Uani 1 1 d . .
N2 N 0.6695(4) 0.50091(17) 0.4457(3) 0.0181(10) Uani 1 1 d . .
N3 N 0.4810(4) 0.36371(17) 0.2573(4) 0.0202(10) Uani 1 1 d . .
N4 N 0.7056(4) 0.41280(18) 0.6446(4) 0.0222(11) Uani 1 1 d . .
N5 N 0.7693(4) 0.43156(19) 0.7151(4) 0.0272(12) Uani 1 1 d . .
N6 N 0.8296(5) 0.4507(3) 0.7872(5) 0.0471(17) Uani 1 1 d . .
N7 N 0.7641(4) 0.39967(18) 0.4151(4) 0.0234(10) Uani 1 1 d . U
N8 N 0.8474(4) 0.4066(2) 0.3975(4) 0.0276(11) Uani 1 1 d . U
N9 N 0.9291(5) 0.4132(2) 0.3780(5) 0.0424(15) Uani 1 1 d . .
N10 N 0.5887(4) 0.3111(2) 0.4738(3) 0.0218(9) Uani 1 1 d . U
N11 N 0.5748(5) 0.2715(2) 0.4837(4) 0.0334(12) Uani 1 1 d . U
N12 N 0.5578(6) 0.2285(2) 0.4926(5) 0.0480(16) Uani 1 1 d . U
N13 N 0.9198(4) 0.3153(2) -0.0350(4) 0.0298(12) Uani 1 1 d . .
C1 C 0.4492(5) 0.3870(2) 0.6883(4) 0.0223(13) Uani 1 1 d D .
H1 H 0.411(4) 0.3598(15) 0.709(5) 0.027 Uiso 1 1 d D U
C2 C 0.5013(5) 0.4155(2) 0.7801(4) 0.0238(13) Uani 1 1 d . .
C3 C 0.5004(5) 0.3959(3) 0.8774(5) 0.0279(14) Uani 1 1 d . .
H3 H 0.474(5) 0.365(3) 0.886(5) 0.034 Uiso 1 1 d . U
C4 C 0.5456(5) 0.4220(3) 0.9685(5) 0.0307(15) Uani 1 1 d . .
H4 H 0.531(5) 0.409(2) 1.034(6) 0.037 Uiso 1 1 d . U
C5 C 0.5916(5) 0.4686(3) 0.9641(5) 0.0290(14) Uani 1 1 d . .
H5 H 0.625(5) 0.490(2) 1.023(6) 0.035 Uiso 1 1 d . U
C6 C 0.5946(5) 0.4887(3) 0.8702(4) 0.0239(13) Uani 1 1 d . .
H6 H 0.627(5) 0.519(2) 0.867(5) 0.029 Uiso 1 1 d . U
C7 C 0.5487(5) 0.4631(2) 0.7765(4) 0.0198(12) Uani 1 1 d . .
C8 C 0.7421(5) 0.5337(2) 0.4445(4) 0.0207(12) Uani 1 1 d . .
H8 H 0.763(5) 0.561(2) 0.494(5) 0.025 Uiso 1 1 d . U
C9 C 0.7988(5) 0.5350(2) 0.3665(5) 0.0262(14) Uani 1 1 d . .
C10 C 0.8880(5) 0.5670(3) 0.3809(5) 0.0317(15) Uani 1 1 d . .
H10 H 0.9092 0.5871 0.4418 0.038 Uiso 1 1 calc R U
C11 C 0.9460(6) 0.5701(3) 0.3083(6) 0.0379(17) Uani 1 1 d . .
H11 H 1.002(6) 0.593(3) 0.321(6) 0.046 Uiso 1 1 d . U
C12 C 0.9126(5) 0.5411(3) 0.2182(5) 0.0333(16) Uani 1 1 d . .
H12 H 0.9522 0.5424 0.1681 0.040 Uiso 1 1 calc R U
C13 C 0.8223(5) 0.5105(3) 0.2013(5) 0.0266(14) Uani 1 1 d . .
H13 H 0.809(5) 0.489(2) 0.135(5) 0.032 Uiso 1 1 d . U
C14 C 0.7638(5) 0.5064(2) 0.2735(4) 0.0226(13) Uani 1 1 d . .
C15 C 0.4459(5) 0.3321(2) 0.1819(4) 0.0193(12) Uani 1 1 d . .
H15 H 0.463(5) 0.334(2) 0.122(5) 0.023 Uiso 1 1 d . U
C16 C 0.3733(5) 0.2917(2) 0.1838(4) 0.0213(13) Uani 1 1 d . .
C17 C 0.3441(5) 0.2591(2) 0.0970(5) 0.0275(14) Uani 1 1 d . .
H17 H 0.379(5) 0.263(2) 0.044(5) 0.033 Uiso 1 1 d . U
C18 C 0.2753(5) 0.2198(2) 0.0914(6) 0.0339(16) Uani 1 1 d . .
H18 H 0.262(6) 0.195(3) 0.036(6) 0.041 Uiso 1 1 d . U
C19 C 0.2311(5) 0.2116(2) 0.1730(6) 0.0324(15) Uani 1 1 d . .
H19 H 0.180(6) 0.183(3) 0.171(5) 0.039 Uiso 1 1 d . U
C20 C 0.2574(6) 0.2423(3) 0.2610(5) 0.0328(15) Uani 1 1 d D .
H20 H 0.228(5) 0.237(3) 0.319(4) 0.039 Uiso 1 1 d D U
C21 C 0.3271(5) 0.2830(2) 0.2664(5) 0.0240(13) Uani 1 1 d . .
C22 C 0.8788(6) 0.3169(3) 0.0620(5) 0.0327(16) Uani 1 1 d . .
H22A H 0.832(7) 0.289(3) 0.051(6) 0.049 Uiso 1 1 d . U
H22B H 0.941(7) 0.311(3) 0.110(6) 0.049 Uiso 1 1 d . U
C23 C 0.8271(6) 0.3651(3) 0.0806(6) 0.0428(18) Uani 1 1 d . .
H23A H 0.7778 0.3776 0.0142 0.064 Uiso 1 1 calc R U
H23B H 0.8841 0.3905 0.1082 0.064 Uiso 1 1 calc R U
C24 C 0.7629(6) 0.3561(3) 0.1587(5) 0.047(2) Uani 1 1 d . .
H24A H 0.7290 0.3873 0.1712 0.070 Uiso 1 1 calc R U
H24B H 0.7062 0.3312 0.1307 0.070 Uiso 1 1 calc R U
H24C H 0.8122 0.3440 0.2245 0.070 Uiso 1 1 calc R U
C25 C 0.8234(5) 0.3201(2) -0.1324(5) 0.0288(14) Uani 1 1 d . .
H25A H 0.7849 0.3516 -0.1275 0.043 Uiso 1 1 calc R U
H25B H 0.8517 0.3229 -0.1936 0.043 Uiso 1 1 calc R U
C26 C 0.7427(7) 0.2787(4) -0.1514(7) 0.076(3) Uani 1 1 d . .
H26A H 0.7790 0.2476 -0.1630 0.091 Uiso 1 1 calc R U
H26B H 0.7182 0.2740 -0.0883 0.091 Uiso 1 1 calc R U
C27 C 0.6464(6) 0.2873(3) -0.2417(6) 0.0445(19) Uani 1 1 d . .
H27A H 0.5968 0.2588 -0.2500 0.067 Uiso 1 1 calc R U
H27B H 0.6088 0.3175 -0.2302 0.067 Uiso 1 1 calc R U
H27C H 0.6697 0.2911 -0.3049 0.067 Uiso 1 1 calc R U
C28 C 0.9739(5) 0.2651(2) -0.0333(5) 0.0310(15) Uani 1 1 d . .
H28A H 0.9179 0.2389 -0.0398 0.037 Uiso 1 1 calc R U
H28B H 1.0283 0.2608 0.0356 0.037 Uiso 1 1 calc R U
C29 C 1.0308(7) 0.2566(3) -0.1182(6) 0.0396(17) Uani 1 1 d . .
H29A H 0.982(7) 0.271(3) -0.179(7) 0.059 Uiso 1 1 d . U
H29B H 1.090(7) 0.280(3) -0.094(7) 0.059 Uiso 1 1 d . U
C30 C 1.0467(6) 0.2009(3) -0.1310(6) 0.0430(18) Uani 1 1 d . .
H30A H 1.0831 0.1956 -0.1853 0.064 Uiso 1 1 calc R U
H30B H 1.0916 0.1871 -0.0649 0.064 Uiso 1 1 calc R U
H30C H 0.9756 0.1843 -0.1510 0.064 Uiso 1 1 calc R U
C31 C 0.9977(6) 0.3570(3) -0.0342(5) 0.0340(16) Uani 1 1 d . .
H31A H 0.9587 0.3889 -0.0352 0.041 Uiso 1 1 calc R U
H31B H 1.0197 0.3553 -0.0993 0.041 Uiso 1 1 calc R U
C32 C 1.1007(6) 0.3577(3) 0.0583(6) 0.0421(18) Uani 1 1 d . .
H32A H 1.137(7) 0.322(3) 0.071(7) 0.063 Uiso 1 1 d . U
H32B H 1.075(7) 0.364(3) 0.127(7) 0.063 Uiso 1 1 d . U
C33 C 1.1763(7) 0.3985(4) 0.0425(6) 0.059(2) Uani 1 1 d . .
H33A H 1.2423 0.3990 0.1018 0.089 Uiso 1 1 calc R U
H33B H 1.1961 0.3922 -0.0218 0.089 Uiso 1 1 calc R U
H33C H 1.1393 0.4308 0.0374 0.089 Uiso 1 1 calc R U

loop_
_atom_site_aniso_label
_atom_site_aniso_U_11
_atom_site_aniso_U_22
_atom_site_aniso_U_33
_atom_site_aniso_U_23
_atom_site_aniso_U_13
_atom_site_aniso_U_12
Mn1 0.0226(5) 0.0196(4) 0.0094(4) -0.0008(3) 0.0064(3) -0.0022(4)
Mn2 0.0208(5) 0.0239(5) 0.0097(4) -0.0012(3) 0.0060(3) -0.0039(4)
Mn3 0.0263(5) 0.0230(5) 0.0136(4) -0.0042(3) 0.0099(4) -0.0072(4)
Mn4 0.0288(5) 0.0273(5) 0.0171(5) -0.0018(4) 0.0092(4) -0.0016(4)
Cl1 0.0372(9) 0.0399(9) 0.0228(8) -0.0012(7) 0.0086(7) 0.0084(7)
O1 0.021(2) 0.019(2) 0.0122(19) -0.0023(15) 0.0065(16) -0.0038(16)
O2 0.032(2) 0.029(2) 0.014(2) -0.0057(17) 0.0091(18) -0.0120(18)
O3 0.026(2) 0.025(2) 0.0112(19) 0.0001(16) 0.0065(16) -0.0030(17)
O4 0.020(2) 0.025(2) 0.0094(18) -0.0001(15) 0.0091(16) -0.0035(16)
O5 0.019(2) 0.033(2) 0.0128(19) -0.0003(17) 0.0069(16) -0.0042(17)
O6 0.030(2) 0.029(2) 0.013(2) -0.0030(17) 0.0086(17) -0.0105(18)
O7 0.041(3) 0.035(3) 0.023(2) -0.0121(19) 0.019(2) -0.018(2)
O1W 0.029(2) 0.031(2) 0.018(2) -0.0067(17) 0.0048(18) 0.0000(18)
O2W 0.036(3) 0.087(5) 0.091(5) 0.017(4) 0.035(3) 0.014(3)
N1 0.029(3) 0.020(3) 0.014(2) -0.0006(19) 0.010(2) -0.004(2)
N2 0.021(3) 0.025(3) 0.009(2) -0.0020(19) 0.0050(19) 0.001(2)
N3 0.020(3) 0.022(3) 0.018(2) -0.002(2) 0.005(2) -0.002(2)
N4 0.024(3) 0.026(3) 0.018(3) -0.002(2) 0.008(2) 0.003(2)
N5 0.027(3) 0.030(3) 0.027(3) 0.005(2) 0.012(3) 0.007(2)
N6 0.029(3) 0.075(5) 0.033(3) -0.021(3) 0.001(3) -0.006(3)
N7 0.030(2) 0.027(3) 0.013(2) 0.004(2) 0.006(2) 0.000(2)
N8 0.025(2) 0.037(3) 0.019(3) 0.002(2) 0.004(2) 0.004(2)
N9 0.028(3) 0.062(4) 0.041(4) 0.007(3) 0.015(3) 0.005(3)
N10 0.020(2) 0.0396(19) 0.007(2) -0.0050(19) 0.0057(18) -0.0038(15)
N11 0.037(3) 0.041(2) 0.025(3) -0.002(3) 0.014(3) -0.002(3)
N12 0.056(4) 0.041(2) 0.050(4) 0.003(3) 0.020(3) -0.002(3)
N13 0.030(3) 0.039(3) 0.020(3) 0.007(2) 0.008(2) 0.001(2)
C1 0.029(3) 0.025(3) 0.018(3) 0.005(2) 0.015(3) -0.002(3)
C2 0.032(3) 0.028(3) 0.013(3) 0.000(2) 0.009(3) 0.003(3)
C3 0.035(4) 0.033(4) 0.018(3) 0.005(3) 0.012(3) 0.000(3)
C4 0.034(4) 0.043(4) 0.016(3) 0.006(3) 0.010(3) 0.007(3)
C5 0.027(3) 0.047(4) 0.012(3) 0.000(3) 0.003(3) 0.006(3)
C6 0.019(3) 0.039(4) 0.013(3) 0.000(3) 0.004(2) 0.001(3)
C7 0.019(3) 0.033(3) 0.009(3) 0.000(2) 0.006(2) 0.004(2)
C8 0.019(3) 0.027(3) 0.016(3) -0.003(2) 0.005(2) -0.001(2)
C9 0.025(3) 0.032(3) 0.023(3) 0.002(3) 0.010(3) -0.002(3)
C10 0.029(4) 0.041(4) 0.025(3) -0.005(3) 0.007(3) -0.011(3)
C11 0.026(4) 0.054(5) 0.038(4) -0.004(3) 0.016(3) -0.018(3)
C12 0.024(3) 0.054(4) 0.025(3) 0.004(3) 0.013(3) -0.006(3)
C13 0.021(3) 0.047(4) 0.015(3) 0.002(3) 0.009(2) -0.003(3)
C14 0.022(3) 0.027(3) 0.018(3) 0.006(2) 0.005(2) -0.004(3)
C15 0.020(3) 0.032(3) 0.007(3) -0.003(2) 0.005(2) 0.000(2)
C16 0.020(3) 0.023(3) 0.020(3) -0.004(2) 0.003(2) 0.003(2)
C17 0.026(3) 0.034(4) 0.021(3) -0.009(3) 0.005(3) 0.003(3)
C18 0.028(4) 0.028(4) 0.040(4) -0.015(3) 0.000(3) 0.004(3)
C19 0.024(3) 0.025(3) 0.045(4) -0.012(3) 0.005(3) -0.004(3)
C20 0.039(4) 0.033(4) 0.027(4) -0.009(3) 0.010(3) -0.008(3)
C21 0.020(3) 0.023(3) 0.029(3) -0.008(3) 0.006(3) -0.001(2)
C22 0.033(4) 0.050(4) 0.015(3) 0.003(3) 0.007(3) 0.005(3)
C23 0.046(4) 0.049(5) 0.035(4) -0.002(3) 0.013(3) 0.010(4)
C24 0.042(4) 0.071(6) 0.026(4) -0.007(4) 0.007(3) 0.014(4)
C25 0.026(3) 0.036(4) 0.023(3) 0.004(3) 0.005(3) 0.004(3)
C26 0.051(5) 0.100(8) 0.062(6) 0.036(6) -0.009(5) -0.042(5)
C27 0.039(4) 0.056(5) 0.034(4) -0.006(3) 0.002(3) -0.011(4)
C28 0.030(4) 0.038(4) 0.026(3) 0.004(3) 0.011(3) 0.004(3)
C29 0.039(4) 0.047(5) 0.036(4) 0.001(3) 0.017(3) 0.005(4)
C30 0.036(4) 0.052(5) 0.037(4) -0.012(3) 0.003(3) -0.001(3)
C31 0.040(4) 0.036(4) 0.020(3) 0.003(3) -0.001(3) -0.002(3)
C32 0.038(4) 0.051(5) 0.030(4) 0.005(3) -0.002(3) -0.009(4)
C33 0.047(5) 0.082(6) 0.037(5) 0.005(4) -0.009(4) -0.022(5)

loop_
_atom_type_symbol
_atom_type_description
_atom_type_scat_dispersion_real
_atom_type_scat_dispersion_imag
_atom_type_scat_source
C C 0.0033 0.0016 'International Tables Vol C Tables 4.2.6.8 and 6.1.1.4'
N N 0.0061 0.0033 'International Tables Vol C Tables 4.2.6.8 and 6.1.1.4'
O O 0.0106 0.0060 'International Tables Vol C Tables 4.2.6.8 and 6.1.1.4'
Cl Cl 0.1484 0.1585 'International Tables Vol C Tables 4.2.6.8 and 6.1.1.4'
Mn Mn 0.3368 0.7283 'International Tables Vol C Tables 4.2.6.8 and 6.1.1.4'
H H 0.0000 0.0000 'International Tables Vol C Tables 4.2.6.8 and 6.1.1.4'

loop_
_geom_angle_atom_site_label_1
_geom_angle_atom_site_label_2
_geom_angle_atom_site_label_3
_geom_angle
_geom_angle_site_symmetry_1
_geom_angle_site_symmetry_3
O3 Mn1 O1 177.68(17) . .
O3 Mn1 O4 88.68(16) . .
O1 Mn1 O4 90.95(15) . .
O3 Mn1 N1 90.67(18) . .
O1 Mn1 N1 89.28(17) . .
O4 Mn1 N1 169.79(19) . .
O3 Mn1 N4 93.06(17) . .
O1 Mn1 N4 89.26(17) . .
O4 Mn1 N4 96.75(17) . .
N1 Mn1 N4 93.45(19) . .
O3 Mn1 O4 86.79(15) . 3_666
O1 Mn1 O4 90.89(15) . 3_666
O4 Mn1 O4 82.80(15) . 3_666
N1 Mn1 O4 87.00(17) . 3_666
N4 Mn1 O4 179.53(17) . 3_666
O3 Mn1 Mn1 86.88(12) . 3_666
O1 Mn1 Mn1 91.22(12) . 3_666
O4 Mn1 Mn1 45.93(11) . 3_666
N1 Mn1 Mn1 123.86(15) . 3_666
N4 Mn1 Mn1 142.69(14) . 3_666
O4 Mn1 Mn1 36.86(9) 3_666 3_666
O5 Mn2 O6 89.31(17) . .
O5 Mn2 O1 177.30(17) . .
O6 Mn2 O1 92.23(16) . .
O5 Mn2 N2 88.84(18) . .
O6 Mn2 N2 169.88(19) . .
O1 Mn2 N2 89.25(17) . .
O5 Mn2 N7 93.22(18) . .
O6 Mn2 N7 98.53(18) . .
O1 Mn2 N7 88.74(17) . .
N2 Mn2 N7 91.51(19) . .
O7 Mn3 O1 176.8(2) . .
O7 Mn3 O2 88.07(17) . .
O1 Mn3 O2 92.30(16) . .
O7 Mn3 N3 91.27(18) . .
O1 Mn3 N3 88.59(17) . .
O2 Mn3 N3 175.62(19) . .
O7 Mn3 O1W 92.85(18) . .
O1 Mn3 O1W 90.34(15) . .
O2 Mn3 O1W 93.65(17) . .
N3 Mn3 O1W 82.05(17) . .
O7 Mn3 N10 92.3(2) . .
O1 Mn3 N10 84.45(17) . .
O2 Mn3 N10 92.26(17) . .
N3 Mn3 N10 92.10(18) . .
O1W Mn3 N10 172.27(16) . .
N7 Mn4 N4 105.82(19) . .
N7 Mn4 N10 111.82(19) . .
N4 Mn4 N10 115.24(19) . .
N7 Mn4 Cl1 106.00(15) . .
N4 Mn4 Cl1 104.73(14) . .
N10 Mn4 Cl1 112.49(15) . .
Mn2 O1 Mn1 119.99(19) . .
Mn2 O1 Mn3 119.55(19) . .
Mn1 O1 Mn3 117.60(19) . .
N1 O2 Mn3 117.5(3) . .
C7 O3 Mn1 123.3(4) . .
N2 O4 Mn1 115.9(3) . .
N2 O4 Mn1 107.6(3) . 3_666
Mn1 O4 Mn1 97.20(15) . 3_666
C14 O5 Mn2 128.1(4) . .
N3 O6 Mn2 119.4(3) . .
C21 O7 Mn3 131.1(4) . .
Mn3 O1W H1W 115.4(9) . .
Mn3 O1W H2W 113.4(8) . .
H1W O1W H2W 94.8(10) . .
H3W O2W H4W 118(2) . .
C1 N1 O2 116.7(5) . .
C1 N1 Mn1 125.6(4) . .
O2 N1 Mn1 117.6(3) . .
C8 N2 O4 114.9(4) . .
C8 N2 Mn2 127.9(4) . .
O4 N2 Mn2 116.6(3) . .
C15 N3 O6 114.6(5) . .
C15 N3 Mn3 126.5(4) . .
O6 N3 Mn3 118.6(3) . .
N5 N4 Mn4 131.2(4) . .
N5 N4 Mn1 121.0(4) . .
Mn4 N4 Mn1 104.0(2) . .
N6 N5 N4 177.4(6) . .
N8 N7 Mn4 131.4(4) . .
N8 N7 Mn2 122.7(4) . .
Mn4 N7 Mn2 104.4(2) . .
N9 N8 N7 178.6(7) . .
N11 N10 Mn4 133.3(5) . .
N11 N10 Mn3 121.1(5) . .
Mn4 N10 Mn3 104.9(2) . .
N10 N11 N12 178.6(8) . .
C31 N13 C28 111.5(5) . .
C31 N13 C25 108.4(5) . .
C28 N13 C25 110.2(5) . .
C31 N13 C22 111.2(5) . .
C28 N13 C22 106.2(5) . .
C25 N13 C22 109.3(5) . .
N1 C1 C2 123.6(5) . .
N1 C1 H1 128(4) . .
C2 C1 H1 108(4) . .
C3 C2 C7 119.0(5) . .
C3 C2 C1 117.7(6) . .
C7 C2 C1 123.2(5) . .
C4 C3 C2 120.8(6) . .
C4 C3 H3 115(4) . .
C2 C3 H3 124(4) . .
C3 C4 C5 119.7(6) . .
C3 C4 H4 117(4) . .
C5 C4 H4 122(4) . .
C6 C5 C4 121.0(6) . .
C6 C5 H5 113(4) . .
C4 C5 H5 126(4) . .
C5 C6 C7 120.5(6) . .
C5 C6 H6 122(4) . .
C7 C6 H6 118(4) . .
O3 C7 C6 118.7(5) . .
O3 C7 C2 122.2(5) . .
C6 C7 C2 119.0(5) . .
N2 C8 C9 123.1(5) . .
N2 C8 H8 124(4) . .
C9 C8 H8 113(4) . .
C10 C9 C14 119.5(6) . .
C10 C9 C8 118.6(6) . .
C14 C9 C8 121.8(5) . .
C11 C10 C9 121.5(6) . .
C11 C10 H10 119.3 . .
C9 C10 H10 119.3 . .
C10 C11 C12 118.7(6) . .
C10 C11 H11 117(5) . .
C12 C11 H11 124(5) . .
C13 C12 C11 120.5(6) . .
C13 C12 H12 119.8 . .
C11 C12 H12 119.8 . .
C12 C13 C14 121.7(6) . .
C12 C13 H13 113(4) . .
C14 C13 H13 125(4) . .
O5 C14 C13 118.7(5) . .
O5 C14 C9 123.2(5) . .
C13 C14 C9 118.1(5) . .
N3 C15 C16 124.2(5) . .
N3 C15 H15 123(4) . .
C16 C15 H15 112(4) . .
C21 C16 C17 117.8(6) . .
C21 C16 C15 123.9(5) . .
C17 C16 C15 118.2(5) . .
C18 C17 C16 122.6(6) . .
C18 C17 H17 119(4) . .
C16 C17 H17 118(4) . .
C17 C18 C19 119.0(6) . .
C17 C18 H18 122(4) . .
C19 C18 H18 118(4) . .
C18 C19 C20 121.1(6) . .
C18 C19 H19 121(4) . .
C20 C19 H19 118(4) . .
C19 C20 C21 120.0(6) . .
C19 C20 H20 122(4) . .
C21 C20 H20 118(4) . .
O7 C21 C20 118.0(6) . .
O7 C21 C16 122.5(5) . .
C20 C21 C16 119.5(5) . .
C23 C22 N13 116.0(6) . .
C23 C22 H22A 114(5) . .
N13 C22 H22A 102(5) . .
C23 C22 H22B 112(5) . .
N13 C22 H22B 99(5) . .
H22A C22 H22B 113(7) . .
C22 C23 C24 109.0(6) . .
C22 C23 H23A 109.9 . .
C24 C23 H23A 109.9 . .
C22 C23 H23B 109.9 . .
C24 C23 H23B 109.9 . .
H23A C23 H23B 108.3 . .
C23 C24 H24A 109.5 . .
C23 C24 H24B 109.5 . .
H24A C24 H24B 109.5 . .
C23 C24 H24C 109.5 . .
H24A C24 H24C 109.5 . .
H24B C24 H24C 109.5 . .
C26 C25 N13 115.8(6) . .
C26 C25 H25A 108.3 . .
N13 C25 H25A 108.3 . .
C26 C25 H25B 108.3 . .
N13 C25 H25B 108.3 . .
H25A C25 H25B 107.4 . .
C27 C26 C25 113.5(7) . .
C27 C26 H26A 108.9 . .
C25 C26 H26A 108.9 . .
C27 C26 H26B 108.9 . .
C25 C26 H26B 108.9 . .
H26A C26 H26B 107.7 . .
C26 C27 H27A 109.5 . .
C26 C27 H27B 109.5 . .
H27A C27 H27B 109.5 . .
C26 C27 H27C 109.5 . .
H27A C27 H27C 109.5 . .
H27B C27 H27C 109.5 . .
N13 C28 C29 115.7(5) . .
N13 C28 H28A 108.3 . .
C29 C28 H28A 108.3 . .
N13 C28 H28B 108.3 . .
C29 C28 H28B 108.3 . .
H28A C28 H28B 107.4 . .
C30 C29 C28 109.6(6) . .
C30 C29 H29A 112(5) . .
C28 C29 H29A 103(5) . .
C30 C29 H29B 123(5) . .
C28 C29 H29B 99(5) . .
H29A C29 H29B 107(7) . .
C29 C30 H30A 109.5 . .
C29 C30 H30B 109.5 . .
H30A C30 H30B 109.5 . .
C29 C30 H30C 109.5 . .
H30A C30 H30C 109.5 . .
H30B C30 H30C 109.5 . .
N13 C31 C32 115.6(5) . .
N13 C31 H31A 108.4 . .
C32 C31 H31A 108.4 . .
N13 C31 H31B 108.4 . .
C32 C31 H31B 108.4 . .
H31A C31 H31B 107.4 . .
C33 C32 C31 109.4(6) . .
C33 C32 H32A 114(5) . .
C31 C32 H32A 111(5) . .
C33 C32 H32B 111(5) . .
C31 C32 H32B 107(5) . .
H32A C32 H32B 104(6) . .
C32 C33 H33A 109.5 . .
C32 C33 H33B 109.5 . .
H33A C33 H33B 109.5 . .
C32 C33 H33C 109.5 . .
H33A C33 H33C 109.5 . .
H33B C33 H33C 109.5 . .

loop_
_geom_bond_atom_site_label_1
_geom_bond_atom_site_label_2
_geom_bond_distance
_geom_bond_site_symmetry_2
Mn1 O3 1.890(4) .
Mn1 O1 1.905(4) .
Mn1 O4 1.946(4) .
Mn1 N1 1.983(5) .
Mn1 N4 2.227(5) .
Mn1 O4 2.331(4) 3_666
Mn1 Mn1 3.2186(17) 3_666
Mn2 O5 1.861(4) .
Mn2 O6 1.892(4) .
Mn2 O1 1.896(4) .
Mn2 N2 1.998(5) .
Mn2 N7 2.256(5) .
Mn3 O7 1.854(4) .
Mn3 O1 1.907(4) .
Mn3 O2 1.918(4) .
Mn3 N3 2.007(5) .
Mn3 O1W 2.300(4) .
Mn3 N10 2.372(5) .
Mn4 N7 2.109(5) .
Mn4 N4 2.132(5) .
Mn4 N10 2.133(5) .
Mn4 Cl1 2.3351(19) .
O2 N1 1.366(6) .
O3 C7 1.349(7) .
O4 N2 1.398(6) .
O4 Mn1 2.331(4) 3_666
O5 C14 1.319(7) .
O6 N3 1.370(6) .
O7 C21 1.337(7) .
O1W H1W 0.986(9) .
O1W H2W 0.976(8) .
O2W H3W 0.899(10) .
O2W H4W 0.851(10) .
N1 C1 1.284(7) .
N2 C8 1.285(7) .
N3 C15 1.296(7) .
N4 N5 1.170(7) .
N5 N6 1.168(8) .
N7 N8 1.173(7) .
N8 N9 1.162(7) .
N10 N11 1.094(7) .
N11 N12 1.187(8) .
N13 C31 1.500(8) .
N13 C28 1.513(8) .
N13 C25 1.523(8) .
N13 C22 1.534(8) .
C1 C2 1.439(8) .
C1 H1 0.961(10) .
C2 C3 1.408(8) .
C2 C7 1.421(8) .
C3 C4 1.382(9) .
C3 H3 0.93(7) .
C4 C5 1.391(10) .
C4 H4 1.01(7) .
C5 C6 1.379(9) .
C5 H5 0.96(7) .
C6 C7 1.403(8) .
C6 H6 0.92(7) .
C8 C9 1.433(8) .
C8 H8 0.97(6) .
C9 C10 1.399(9) .
C9 C14 1.420(8) .
C10 C11 1.385(9) .
C10 H10 0.9500 .
C11 C12 1.395(10) .
C11 H11 0.93(8) .
C12 C13 1.386(9) .
C12 H12 0.9500 .
C13 C14 1.387(8) .
C13 H13 1.02(7) .
C15 C16 1.436(8) .
C15 H15 0.88(7) .
C16 C21 1.414(8) .
C16 C17 1.417(8) .
C17 C18 1.362(9) .
C17 H17 0.95(7) .
C18 C19 1.384(10) .
C18 H18 0.98(7) .
C19 C20 1.397(9) .
C19 H19 1.00(7) .
C20 C21 1.399(9) .
C20 H20 0.959(10) .
C22 C23 1.509(10) .
C22 H22A 0.94(8) .
C22 H22B 0.88(8) .
C23 C24 1.523(10) .
C23 H23A 0.9900 .
C23 H23B 0.9900 .
C24 H24A 0.9800 .
C24 H24B 0.9800 .
C24 H24C 0.9800 .
C25 C26 1.491(10) .
C25 H25A 0.9900 .
C25 H25B 0.9900 .
C26 C27 1.476(11) .
C26 H26A 0.9900 .
C26 H26B 0.9900 .
C27 H27A 0.9800 .
C27 H27B 0.9800 .
C27 H27C 0.9800 .
C28 C29 1.534(9) .
C28 H28A 0.9900 .
C28 H28B 0.9900 .
C29 C30 1.526(10) .
C29 H29A 0.96(9) .
C29 H29B 0.96(9) .
C30 H30A 0.9800 .
C30 H30B 0.9800 .
C30 H30C 0.9800 .
C31 C32 1.529(9) .
C31 H31A 0.9900 .
C31 H31B 0.9900 .
C32 C33 1.518(11) .
C32 H32A 1.06(9) .
C32 H32B 1.07(9) .
C33 H33A 0.9800 .
C33 H33B 0.9800 .
C33 H33C 0.9800 .
